data_7021308
loop_
_publ_author_name
'Karak, Debasis'
'Das, Sudipta'
'Lohar, Sisir'
'Banerjee, Arnab'
'Sahana, Animesh'
'Hauli, Ipsit'
'Mukhopadhyay, Subhra Kanti'
'Safin, Damir A.'
'Babashkina, Maria G.'
'Bolte, Michael'
'Garcia, Yann'
'Das, Debasis'

_publ_section_title
;
 A naphthalene-thiophene hybrid molecule as a fluorescent AND logic gate
 with Zn(2+) and OAc(-) ions as inputs: cell imaging and computational
 studies.
;
_journal_issue 19
_journal_name_full 'Dalton transactions (Cambridge, England : 2003)'
_journal_page_first 6708
_journal_page_last 6715
_journal_paper_doi 10.1039/c3dt50450f
_journal_volume 42
_journal_year 2013
_chemical_formula_moiety 'C16 H13 N O S, C16 H14 N O S, Cl O4'
_chemical_formula_sum 'C32 H27 Cl N2 O6 S2'
_chemical_formula_weight 635.13
_chemical_name_systematic
;
?
;
_space_group_IT_number 2
_symmetry_cell_setting triclinic
_symmetry_space_group_name_Hall '-P 1'
_symmetry_space_group_name_H-M 'P -1'
_atom_sites_solution_hydrogens geom
_atom_sites_solution_primary direct
_atom_sites_solution_secondary difmap
_audit_creation_method SHELXL-97
_cell_angle_alpha 101.051(5)
_cell_angle_beta 93.924(5)
_cell_angle_gamma 101.720(5)
_cell_formula_units_Z 2
_cell_length_a 10.5023(7)
_cell_length_b 10.7351(7)
_cell_length_c 13.3354(9)
_cell_measurement_reflns_used 28003
_cell_measurement_temperature 173(2)
_cell_measurement_theta_max 26.0
_cell_measurement_theta_min 3.3
_cell_volume 1435.79(17)
_computing_cell_refinement 'X-Area (Stoe & Cie, 2001)'
_computing_data_collection 'X-Area (Stoe & Cie, 2001)'
_computing_data_reduction 'X-Area (Stoe & Cie, 2001)'
_computing_molecular_graphics 'XP in SHELXTL-Plus (Sheldrick, 1991)'
_computing_publication_material SHELXL97
_computing_structure_refinement 'SHELXL97 (Sheldrick, 2008) '
_computing_structure_solution 'SHELXS97 (Sheldrick, 2008) '
_diffrn_ambient_temperature 173(2)
_diffrn_measured_fraction_theta_full 0.997
_diffrn_measured_fraction_theta_max 0.993
_diffrn_measurement_device_type 'STOE IPDS II two-circle-diffractometer'
_diffrn_measurement_method \w
_diffrn_radiation_monochromator 'Genix 3D multilayer optics'
_diffrn_radiation_source 'Genix 3D I\mS microfocus X-ray source'
_diffrn_radiation_type MoK\a
_diffrn_radiation_wavelength 0.71073
_diffrn_reflns_av_R_equivalents 0.0474
_diffrn_reflns_av_sigmaI/netI 0.0267
_diffrn_reflns_limit_h_max 12
_diffrn_reflns_limit_h_min -12
_diffrn_reflns_limit_k_max 12
_diffrn_reflns_limit_k_min -13
_diffrn_reflns_limit_l_max 16
_diffrn_reflns_limit_l_min -16
_diffrn_reflns_number 26146
_diffrn_reflns_theta_full 25.00
_diffrn_reflns_theta_max 25.65
_diffrn_reflns_theta_min 3.34
_diffrn_standards_number 0
_exptl_absorpt_coefficient_mu 0.329
_exptl_absorpt_correction_T_max 0.9523
_exptl_absorpt_correction_T_min 0.9049
_exptl_absorpt_correction_type multi-scan
_exptl_absorpt_process_details 'MULABS (Spek, 2003; Blessing, 1995)'
_exptl_crystal_colour orange-brown
_exptl_crystal_density_diffrn 1.469
_exptl_crystal_density_method 'not measured'
_exptl_crystal_description block
_exptl_crystal_F_000 660
_exptl_crystal_size_max 0.31
_exptl_crystal_size_mid 0.22
_exptl_crystal_size_min 0.15
_refine_diff_density_max 0.641
_refine_diff_density_min -0.342
_refine_diff_density_rms 0.047
_refine_ls_extinction_method none
_refine_ls_goodness_of_fit_ref 1.056
_refine_ls_hydrogen_treatment mixed
_refine_ls_matrix_type full
_refine_ls_number_parameters 402
_refine_ls_number_reflns 5392
_refine_ls_number_restraints 0
_refine_ls_restrained_S_all 1.056
_refine_ls_R_factor_all 0.0470
_refine_ls_R_factor_gt 0.0403
_refine_ls_shift/su_max 0.001
_refine_ls_shift/su_mean 0.000
_refine_ls_structure_factor_coef Fsqd
_refine_ls_weighting_details 'calc w=1/[\s^2^(Fo^2^)+(0.0532P)^2^+0.7299P] where P=(Fo^2^+2Fc^2^)/3'
_refine_ls_weighting_scheme calc
_refine_ls_wR_factor_gt 0.1040
_refine_ls_wR_factor_ref 0.1075
_reflns_number_gt 4710
_reflns_number_total 5392
_reflns_threshold_expression I>2\s(I)
_cod_data_source_file c3dt50450f.txt
_cod_data_source_block ba11
_cod_depositor_comments
;
The following automatic conversions were performed:

'_symmetry_cell_setting' value 'Triclinic' changed to 'triclinic'
according to /home/saulius/struct/CIF-dictionaries/cif_core.dic
dictionary named 'cif_core.dic' version 2.4.2 from 2011-04-26.

Automatic conversion script
Id: cif_fix_values 1891 2012-01-12 08:04:46Z andrius 
;
_cod_original_sg_symbol_H-M P-1
_cod_database_code 7021308

loop_
_symmetry_equiv_pos_as_xyz
'x, y, z'
'-x, -y, -z'

loop_
_atom_site_label
_atom_site_type_symbol
_atom_site_fract_x
_atom_site_fract_y
_atom_site_fract_z
_atom_site_U_iso_or_equiv
_atom_site_adp_type
_atom_site_occupancy
_atom_site_symmetry_multiplicity
_atom_site_calc_flag
_atom_site_refinement_flags
_atom_site_disorder_assembly
_atom_site_disorder_group
S1 S 0.37632(5) 0.06407(5) 0.77065(4) 0.03499(19) Uani 0.928(3) 1 d P A 1
C14' C 0.37632(5) 0.06407(5) 0.77065(4) 0.03499(19) Uani 0.072(3) 1 d P A 2
H14' H 0.4488 0.0236 0.7699 0.042 Uiso 0.072(3) 1 calc PR A 2
O1 O 0.51812(13) 0.27881(13) 0.50594(10) 0.0314(3) Uani 1 1 d . . .
N1 N 0.52583(16) 0.35051(16) 0.70267(12) 0.0299(3) Uani 1 1 d . . .
H1 H 0.499(2) 0.296(2) 0.650(2) 0.040(6) Uiso 1 1 d . . .
C1 C 0.59861(17) 0.38802(18) 0.50491(14) 0.0267(4) Uani 1 1 d . . .
C2 C 0.63809(18) 0.41822(19) 0.41035(14) 0.0312(4) Uani 1 1 d . . .
H2 H 0.6082 0.3565 0.3477 0.037 Uiso 1 1 calc R . .
C3 C 0.71744(19) 0.5335(2) 0.40915(14) 0.0320(4) Uani 1 1 d . . .
H3 H 0.7397 0.5519 0.3449 0.038 Uiso 1 1 calc R . .
C4 C 0.76945(17) 0.62931(18) 0.50065(14) 0.0281(4) Uani 1 1 d . . .
C5 C 0.85174(19) 0.7489(2) 0.49657(16) 0.0337(4) Uani 1 1 d . . .
H5 H 0.8688 0.7687 0.4317 0.040 Uiso 1 1 calc R . .
C6 C 0.9075(2) 0.8370(2) 0.58459(16) 0.0365(4) Uani 1 1 d . . .
H6 H 0.9627 0.9177 0.5811 0.044 Uiso 1 1 calc R . .
C7 C 0.8822(2) 0.80688(19) 0.67964(16) 0.0357(4) Uani 1 1 d . . .
H7 H 0.9227 0.8666 0.7410 0.043 Uiso 1 1 calc R . .
C8 C 0.79969(19) 0.69240(18) 0.68587(14) 0.0313(4) Uani 1 1 d . . .
H8 H 0.7837 0.6746 0.7515 0.038 Uiso 1 1 calc R . .
C9 C 0.73831(17) 0.60077(17) 0.59666(13) 0.0261(4) Uani 1 1 d . . .
C10 C 0.64823(17) 0.47959(17) 0.59810(13) 0.0252(4) Uani 1 1 d . . .
C11 C 0.60684(17) 0.45450(18) 0.69173(14) 0.0276(4) Uani 1 1 d . . .
H11 H 0.6410 0.5191 0.7521 0.033 Uiso 1 1 calc R . .
C12 C 0.4794(2) 0.3305(2) 0.80109(15) 0.0391(5) Uani 1 1 d . A .
H12A H 0.4582 0.4116 0.8381 0.047 Uiso 1 1 calc R . .
H12B H 0.5497 0.3101 0.8442 0.047 Uiso 1 1 calc R . .
C13 C 0.36094(19) 0.22222(18) 0.78454(13) 0.0306(4) Uani 1 1 d . . .
C14 C 0.23138(18) 0.23344(19) 0.78067(13) 0.0418(6) Uani 0.928(3) 1 d P A 1
H14 H 0.2027 0.3127 0.7872 0.050 Uiso 0.928(3) 1 calc PR A 1
S1' S 0.23138(18) 0.23344(19) 0.78067(13) 0.0418(6) Uani 0.072(3) 1 d P A 2
C15 C 0.1469(2) 0.1051(2) 0.76517(15) 0.0361(4) Uani 1 1 d . . .
H15 H 0.0541 0.0908 0.7600 0.043 Uiso 1 1 calc R A 1
C16 C 0.2110(2) 0.0078(2) 0.75865(15) 0.0367(4) Uani 1 1 d . A .
H16 H 0.1691 -0.0815 0.7486 0.044 Uiso 1 1 calc R B 1
S1A S 0.10678(7) 0.17114(7) 0.03640(5) 0.0427(2) Uani 0.781(3) 1 d P C 1
C14" C 0.10678(7) 0.17114(7) 0.03640(5) 0.0427(2) Uani 0.219(3) 1 d P C 2
H14" H 0.0364 0.0996 0.0357 0.051 Uiso 0.219(3) 1 calc PR C 2
O1A O 0.42409(13) 0.12394(13) 0.34528(10) 0.0326(3) Uani 1 1 d . . .
H1O H 0.468(4) 0.198(4) 0.422(3) 0.098(12) Uiso 1 1 d . . .
N1A N 0.34853(18) 0.05241(17) 0.14669(13) 0.0341(4) Uani 1 1 d . . .
H1A H 0.397(3) 0.108(3) 0.191(2) 0.050(7) Uiso 1 1 d . . .
C1A C 0.34925(18) 0.01599(18) 0.35847(14) 0.0286(4) Uani 1 1 d . . .
C2A C 0.33527(19) -0.00902(19) 0.45841(15) 0.0335(4) Uani 1 1 d . . .
H2A H 0.3807 0.0534 0.5168 0.040 Uiso 1 1 calc R . .
C3A C 0.2581(2) -0.1206(2) 0.47133(16) 0.0355(4) Uani 1 1 d . . .
H3A H 0.2508 -0.1345 0.5391 0.043 Uiso 1 1 calc R . .
C4A C 0.18736(18) -0.21828(19) 0.38704(16) 0.0335(4) Uani 1 1 d . . .
C5A C 0.1084(2) -0.3343(2) 0.40329(19) 0.0414(5) Uani 1 1 d . . .
H5A H 0.1033 -0.3481 0.4713 0.050 Uiso 1 1 calc R . .
C6A C 0.0394(2) -0.4271(2) 0.3225(2) 0.0466(6) Uani 1 1 d . . .
H6A H -0.0145 -0.5043 0.3342 0.056 Uiso 1 1 calc R . .
C7A C 0.0489(2) -0.4073(2) 0.2228(2) 0.0481(6) Uani 1 1 d . . .
H7A H 0.0005 -0.4716 0.1667 0.058 Uiso 1 1 calc R . .
C8A C 0.1266(2) -0.2969(2) 0.20420(18) 0.0413(5) Uani 1 1 d . . .
H8A H 0.1328 -0.2868 0.1353 0.050 Uiso 1 1 calc R . .
C9A C 0.19785(18) -0.19749(18) 0.28638(15) 0.0313(4) Uani 1 1 d . . .
C10A C 0.27947(18) -0.07667(18) 0.27187(14) 0.0293(4) Uani 1 1 d . . .
C11A C 0.28149(19) -0.04934(19) 0.17217(15) 0.0318(4) Uani 1 1 d . . .
H11A H 0.2276 -0.1128 0.1181 0.038 Uiso 1 1 calc R . .
C12A C 0.3386(2) 0.0783(2) 0.04289(15) 0.0386(5) Uani 1 1 d . C .
H12C H 0.2876 -0.0006 -0.0056 0.046 Uiso 1 1 calc R . .
H12D H 0.4273 0.0990 0.0210 0.046 Uiso 1 1 calc R . .
C13A C 0.2736(2) 0.1893(2) 0.03909(14) 0.0344(4) Uani 1 1 d . . .
C14A C 0.3469(2) 0.32885(17) 0.04133(11) 0.0596(6) Uani 0.781(3) 1 d P C 1
H14A H 0.4383 0.3627 0.0444 0.071 Uiso 0.781(3) 1 calc PR C 1
S1" S 0.3469(2) 0.32885(17) 0.04133(11) 0.0596(6) Uani 0.219(3) 1 d P C 2
C15A C 0.2381(3) 0.3970(2) 0.03750(16) 0.0456(5) Uani 1 1 d . . .
H15A H 0.2540 0.4871 0.0365 0.055 Uiso 1 1 calc R C 1
C16A C 0.1165(3) 0.3272(3) 0.03551(17) 0.0506(6) Uani 1 1 d . C .
H16A H 0.0416 0.3641 0.0337 0.061 Uiso 1 1 calc R D 1
Cl1 Cl 0.29524(5) 0.70488(5) 0.88968(4) 0.03845(14) Uani 1 1 d . . .
O11 O 0.2909(3) 0.57217(17) 0.84909(15) 0.0764(7) Uani 1 1 d . . .
O12 O 0.37646(17) 0.78470(17) 0.83452(13) 0.0536(4) Uani 1 1 d . . .
O13 O 0.1702(2) 0.7325(3) 0.8856(3) 0.1179(11) Uani 1 1 d . . .
O14 O 0.3507(2) 0.7366(2) 0.99539(13) 0.0696(6) Uani 1 1 d . . .

loop_
_atom_site_aniso_label
_atom_site_aniso_U_11
_atom_site_aniso_U_22
_atom_site_aniso_U_33
_atom_site_aniso_U_23
_atom_site_aniso_U_13
_atom_site_aniso_U_12
S1 0.0352(3) 0.0286(3) 0.0406(3) 0.0078(2) 0.0070(2) 0.0043(2)
C14' 0.0352(3) 0.0286(3) 0.0406(3) 0.0078(2) 0.0070(2) 0.0043(2)
O1 0.0331(7) 0.0280(7) 0.0272(7) 0.0012(5) 0.0002(5) -0.0014(5)
N1 0.0336(8) 0.0286(8) 0.0228(8) 0.0031(7) 0.0011(6) -0.0011(7)
C1 0.0239(8) 0.0276(9) 0.0273(9) 0.0034(7) 0.0008(7) 0.0058(7)
C2 0.0311(10) 0.0365(10) 0.0232(9) 0.0015(7) 0.0008(7) 0.0065(8)
C3 0.0313(10) 0.0405(11) 0.0244(9) 0.0081(8) 0.0039(7) 0.0070(8)
C4 0.0253(9) 0.0314(10) 0.0294(9) 0.0081(7) 0.0046(7) 0.0082(7)
C5 0.0317(10) 0.0354(10) 0.0359(10) 0.0122(8) 0.0085(8) 0.0054(8)
C6 0.0334(10) 0.0303(10) 0.0448(11) 0.0093(8) 0.0100(9) 0.0011(8)
C7 0.0343(10) 0.0301(10) 0.0367(10) -0.0002(8) 0.0059(8) -0.0004(8)
C8 0.0327(10) 0.0294(10) 0.0284(9) 0.0027(7) 0.0051(7) 0.0019(8)
C9 0.0242(8) 0.0272(9) 0.0272(9) 0.0042(7) 0.0042(7) 0.0074(7)
C10 0.0233(8) 0.0266(9) 0.0249(8) 0.0036(7) 0.0022(7) 0.0058(7)
C11 0.0270(9) 0.0263(9) 0.0261(9) 0.0025(7) -0.0007(7) 0.0021(7)
C12 0.0465(12) 0.0383(11) 0.0242(9) 0.0062(8) 0.0021(8) -0.0086(9)
C13 0.0391(10) 0.0277(9) 0.0220(8) 0.0061(7) 0.0040(7) -0.0004(8)
C14 0.0471(11) 0.0443(11) 0.0315(10) 0.0087(7) 0.0050(7) 0.0034(8)
S1' 0.0471(11) 0.0443(11) 0.0315(10) 0.0087(7) 0.0050(7) 0.0034(8)
C15 0.0330(10) 0.0390(11) 0.0341(10) 0.0078(8) 0.0056(8) 0.0021(8)
C16 0.0386(11) 0.0295(10) 0.0370(10) 0.0054(8) 0.0060(8) -0.0035(8)
S1A 0.0459(4) 0.0405(4) 0.0343(4) -0.0009(3) -0.0024(3) 0.0029(3)
C14" 0.0459(4) 0.0405(4) 0.0343(4) -0.0009(3) -0.0024(3) 0.0029(3)
O1A 0.0365(7) 0.0273(7) 0.0280(7) 0.0009(5) 0.0001(5) -0.0010(6)
N1A 0.0418(10) 0.0292(9) 0.0267(8) 0.0004(7) -0.0005(7) 0.0038(7)
C1A 0.0279(9) 0.0257(9) 0.0299(9) 0.0015(7) 0.0011(7) 0.0058(7)
C2A 0.0348(10) 0.0331(10) 0.0300(10) 0.0028(8) -0.0001(8) 0.0063(8)
C3A 0.0368(11) 0.0371(11) 0.0348(10) 0.0100(8) 0.0058(8) 0.0102(9)
C4A 0.0266(9) 0.0312(10) 0.0441(11) 0.0078(8) 0.0065(8) 0.0091(8)
C5A 0.0314(10) 0.0376(11) 0.0595(14) 0.0156(10) 0.0116(9) 0.0106(9)
C6A 0.0297(10) 0.0297(11) 0.0808(17) 0.0109(11) 0.0143(11) 0.0050(8)
C7A 0.0347(11) 0.0320(11) 0.0674(16) -0.0059(10) 0.0053(10) -0.0003(9)
C8A 0.0373(11) 0.0318(11) 0.0470(12) -0.0039(9) 0.0033(9) 0.0015(9)
C9A 0.0250(9) 0.0277(9) 0.0389(10) 0.0011(8) 0.0034(8) 0.0063(7)
C10A 0.0271(9) 0.0268(9) 0.0310(9) -0.0001(7) 0.0016(7) 0.0056(7)
C11A 0.0306(9) 0.0295(10) 0.0300(9) -0.0039(7) 0.0002(7) 0.0053(8)
C12A 0.0530(13) 0.0350(11) 0.0246(9) 0.0009(8) 0.0043(8) 0.0074(9)
C13A 0.0432(11) 0.0350(10) 0.0209(8) 0.0018(7) 0.0022(8) 0.0035(9)
C14A 0.0921(14) 0.0631(11) 0.0303(8) 0.0072(6) 0.0115(7) 0.0337(9)
S1" 0.0921(14) 0.0631(11) 0.0303(8) 0.0072(6) 0.0115(7) 0.0337(9)
C15A 0.0679(16) 0.0356(11) 0.0306(10) 0.0048(9) 0.0021(10) 0.0081(11)
C16A 0.0560(15) 0.0592(15) 0.0341(11) -0.0004(10) -0.0032(10) 0.0196(12)
Cl1 0.0409(3) 0.0290(3) 0.0444(3) 0.0099(2) 0.0098(2) 0.0017(2)
O11 0.139(2) 0.0273(9) 0.0548(11) 0.0039(8) 0.0131(12) 0.0038(10)
O12 0.0579(10) 0.0469(9) 0.0532(10) 0.0204(8) 0.0115(8) -0.0055(8)
O13 0.0440(12) 0.124(2) 0.210(3) 0.083(2) 0.0264(16) 0.0257(13)
O14 0.1020(16) 0.0656(12) 0.0348(9) 0.0047(8) 0.0140(9) 0.0074(11)

loop_
_atom_type_symbol
_atom_type_description
_atom_type_scat_dispersion_real
_atom_type_scat_dispersion_imag
_atom_type_scat_source
C C 0.0033 0.0016 'International Tables Vol C Tables 4.2.6.8 and 6.1.1.4'
H H 0.0000 0.0000 'International Tables Vol C Tables 4.2.6.8 and 6.1.1.4'
Cl Cl 0.1484 0.1585 'International Tables Vol C Tables 4.2.6.8 and 6.1.1.4'
N N 0.0061 0.0033 'International Tables Vol C Tables 4.2.6.8 and 6.1.1.4'
O O 0.0106 0.0060 'International Tables Vol C Tables 4.2.6.8 and 6.1.1.4'
S S 0.1246 0.1234 'International Tables Vol C Tables 4.2.6.8 and 6.1.1.4'

loop_
_geom_angle_atom_site_label_1
_geom_angle_atom_site_label_2
_geom_angle_atom_site_label_3
_geom_angle
C16 S1 C13 91.99(10)
C1 O1 H1O 120.8(16)
C11 N1 C12 123.98(17)
C11 N1 H1 115.5(17)
C12 N1 H1 120.5(17)
O1 C1 C10 120.38(16)
O1 C1 C2 120.76(16)
C10 C1 C2 118.86(16)
C3 C2 C1 120.60(17)
C3 C2 H2 119.7
C1 C2 H2 119.7
C2 C3 C4 122.72(17)
C2 C3 H3 118.6
C4 C3 H3 118.6
C5 C4 C9 120.17(17)
C5 C4 C3 121.22(17)
C9 C4 C3 118.60(17)
C6 C5 C4 121.04(18)
C6 C5 H5 119.5
C4 C5 H5 119.5
C5 C6 C7 119.06(18)
C5 C6 H6 120.5
C7 C6 H6 120.5
C8 C7 C6 121.12(19)
C8 C7 H7 119.4
C6 C7 H7 119.4
C7 C8 C9 121.22(18)
C7 C8 H8 119.4
C9 C8 H8 119.4
C8 C9 C4 117.27(17)
C8 C9 C10 123.86(16)
C4 C9 C10 118.87(16)
C11 C10 C1 119.96(16)
C11 C10 C9 119.81(16)
C1 C10 C9 120.21(16)
N1 C11 C10 125.48(17)
N1 C11 H11 117.3
C10 C11 H11 117.3
N1 C12 C13 110.98(16)
N1 C12 H12A 109.4
C13 C12 H12A 109.4
N1 C12 H12B 109.4
C13 C12 H12B 109.4
H12A C12 H12B 108.0
C14 C13 C12 126.83(19)
C14 C13 S1 112.67(14)
C12 C13 S1 120.49(16)
C13 C14 C15 109.23(17)
C13 C14 H14 125.4
C15 C14 H14 125.4
C16 C15 C14 114.19(18)
C16 C15 H15 122.9
C14 C15 H15 122.9
C15 C16 S1 111.92(15)
C15 C16 H16 124.0
S1 C16 H16 124.0
C16A S1A C13A 92.12(12)
C1A O1A H1O 114.0(18)
C11A N1A C12A 123.96(18)
C11A N1A H1A 118.7(19)
C12A N1A H1A 117.2(19)
O1A C1A C10A 119.62(17)
O1A C1A C2A 121.11(16)
C10A C1A C2A 119.27(17)
C3A C2A C1A 120.73(18)
C3A C2A H2A 119.6
C1A C2A H2A 119.6
C2A C3A C4A 122.47(19)
C2A C3A H3A 118.8
C4A C3A H3A 118.8
C9A C4A C5A 120.22(19)
C9A C4A C3A 118.80(18)
C5A C4A C3A 121.0(2)
C6A C5A C4A 120.9(2)
C6A C5A H5A 119.6
C4A C5A H5A 119.6
C5A C6A C7A 119.3(2)
C5A C6A H6A 120.3
C7A C6A H6A 120.3
C8A C7A C6A 121.3(2)
C8A C7A H7A 119.4
C6A C7A H7A 119.4
C7A C8A C9A 120.9(2)
C7A C8A H8A 119.6
C9A C8A H8A 119.6
C4A C9A C8A 117.36(19)
C4A C9A C10A 119.07(17)
C8A C9A C10A 123.57(19)
C11A C10A C1A 120.63(17)
C11A C10A C9A 119.61(17)
C1A C10A C9A 119.63(17)
N1A C11A C10A 127.09(18)
N1A C11A H11A 116.5
C10A C11A H11A 116.5
N1A C12A C13A 111.15(16)
N1A C12A H12C 109.4
C13A C12A H12C 109.4
N1A C12A H12D 109.4
C13A C12A H12D 109.4
H12C C12A H12D 108.0
C12A C13A C14A 124.28(18)
C12A C13A S1A 121.92(16)
C14A C13A S1A 113.75(15)
C15A C14A C13A 101.79(17)
C15A C14A H14A 129.1
C13A C14A H14A 129.1
C16A C15A C14A 117.6(2)
C16A C15A H15A 121.2
C14A C15A H15A 121.2
C15A C16A S1A 114.7(2)
C15A C16A H16A 122.6
S1A C16A H16A 122.6
O13 Cl1 O11 112.01(18)
O13 Cl1 O12 109.30(14)
O11 Cl1 O12 109.98(12)
O13 Cl1 O14 108.27(19)
O11 Cl1 O14 108.85(13)
O12 Cl1 O14 108.34(12)

loop_
_geom_bond_atom_site_label_1
_geom_bond_atom_site_label_2
_geom_bond_distance
S1 C16 1.704(2)
S1 C13 1.714(2)
O1 C1 1.302(2)
O1 H1O 1.29(4)
N1 C11 1.298(2)
N1 C12 1.470(2)
N1 H1 0.81(3)
C1 C10 1.420(2)
C1 C2 1.429(3)
C2 C3 1.348(3)
C2 H2 0.9500
C3 C4 1.430(3)
C3 H3 0.9500
C4 C5 1.407(3)
C4 C9 1.417(3)
C5 C6 1.368(3)
C5 H5 0.9500
C6 C7 1.397(3)
C6 H6 0.9500
C7 C8 1.373(3)
C7 H7 0.9500
C8 C9 1.410(3)
C8 H8 0.9500
C9 C10 1.449(3)
C10 C11 1.406(3)
C11 H11 0.9500
C12 C13 1.492(3)
C12 H12A 0.9900
C12 H12B 0.9900
C13 C14 1.389(3)
C14 C15 1.448(3)
C14 H14 0.9500
C15 C16 1.345(3)
C15 H15 0.9500
C16 H16 0.9500
S1A C16A 1.660(3)
S1A C13A 1.720(2)
O1A C1A 1.311(2)
O1A H1O 1.17(4)
N1A C11A 1.291(3)
N1A C12A 1.464(3)
N1A H1A 0.82(3)
C1A C10A 1.417(3)
C1A C2A 1.421(3)
C2A C3A 1.351(3)
C2A H2A 0.9500
C3A C4A 1.426(3)
C3A H3A 0.9500
C4A C9A 1.410(3)
C4A C5A 1.412(3)
C5A C6A 1.366(3)
C5A H5A 0.9500
C6A C7A 1.392(4)
C6A H6A 0.9500
C7A C8A 1.371(3)
C7A H7A 0.9500
C8A C9A 1.420(3)
C8A H8A 0.9500
C9A C10A 1.457(3)
C10A C11A 1.416(3)
C11A H11A 0.9500
C12A C13A 1.496(3)
C12A H12C 0.9900
C12A H12D 0.9900
C13A C14A 1.533(3)
C14A C15A 1.480(3)
C14A H14A 0.9500
C15A C16A 1.339(4)
C15A H15A 0.9500
C16A H16A 0.9500
Cl1 O13 1.404(2)
Cl1 O11 1.4141(18)
Cl1 O12 1.4260(16)
Cl1 O14 1.4372(19)

loop_
_geom_hbond_atom_site_label_D
_geom_hbond_atom_site_label_H
_geom_hbond_atom_site_label_A
_geom_hbond_distance_DH
_geom_hbond_distance_HA
_geom_hbond_distance_DA
_geom_hbond_angle_DHA
N1 H1 O1 0.81(3) 1.93(3) 2.579(2) 137(2)
N1A H1A O1A 0.82(3) 2.02(3) 2.630(2) 131(2)
O1A H1O O1 1.17(4) 1.29(4) 2.4511(17) 179(3)

loop_
_geom_torsion_atom_site_label_1
_geom_torsion_atom_site_label_2
_geom_torsion_atom_site_label_3
_geom_torsion_atom_site_label_4
_geom_torsion
O1 C1 C2 C3 177.41(17)
C10 C1 C2 C3 -2.3(3)
C1 C2 C3 C4 2.0(3)
C2 C3 C4 C5 -179.82(18)
C2 C3 C4 C9 1.2(3)
C9 C4 C5 C6 2.8(3)
C3 C4 C5 C6 -176.09(19)
C4 C5 C6 C7 0.2(3)
C5 C6 C7 C8 -1.9(3)
C6 C7 C8 C9 0.5(3)
C7 C8 C9 C4 2.5(3)
C7 C8 C9 C10 -178.67(18)
C5 C4 C9 C8 -4.1(3)
C3 C4 C9 C8 174.84(17)
C5 C4 C9 C10 177.01(16)
C3 C4 C9 C10 -4.0(2)
O1 C1 C10 C11 -2.2(3)
C2 C1 C10 C11 177.47(16)
O1 C1 C10 C9 179.70(15)
C2 C1 C10 C9 -0.6(3)
C8 C9 C10 C11 6.9(3)
C4 C9 C10 C11 -174.32(16)
C8 C9 C10 C1 -175.06(17)
C4 C9 C10 C1 3.7(2)
C12 N1 C11 C10 -176.66(19)
C1 C10 C11 N1 1.3(3)
C9 C10 C11 N1 179.33(17)
C11 N1 C12 C13 163.69(18)
N1 C12 C13 C14 -96.5(2)
N1 C12 C13 S1 85.0(2)
C16 S1 C13 C14 0.27(15)
C16 S1 C13 C12 178.99(15)
C12 C13 C14 C15 -178.93(17)
S1 C13 C14 C15 -0.31(19)
C13 C14 C15 C16 0.2(2)
C14 C15 C16 S1 0.0(2)
C13 S1 C16 C15 -0.14(16)
O1A C1A C2A C3A -179.88(18)
C10A C1A C2A C3A 1.1(3)
C1A C2A C3A C4A 0.0(3)
C2A C3A C4A C9A -0.2(3)
C2A C3A C4A C5A 179.47(19)
C9A C4A C5A C6A -1.1(3)
C3A C4A C5A C6A 179.18(19)
C4A C5A C6A C7A 1.0(3)
C5A C6A C7A C8A 0.3(3)
C6A C7A C8A C9A -1.5(3)
C5A C4A C9A C8A 0.0(3)
C3A C4A C9A C8A 179.72(18)
C5A C4A C9A C10A 179.72(17)
C3A C4A C9A C10A -0.6(3)
C7A C8A C9A C4A 1.2(3)
C7A C8A C9A C10A -178.43(19)
O1A C1A C10A C11A -5.1(3)
C2A C1A C10A C11A 174.00(17)
O1A C1A C10A C9A 179.08(16)
C2A C1A C10A C9A -1.8(3)
C4A C9A C10A C11A -174.27(17)
C8A C9A C10A C11A 5.4(3)
C4A C9A C10A C1A 1.6(3)
C8A C9A C10A C1A -178.71(18)
C12A N1A C11A C10A -175.51(19)
C1A C10A C11A N1A 4.5(3)
C9A C10A C11A N1A -179.70(19)
C11A N1A C12A C13A 109.8(2)
N1A C12A C13A C14A 99.8(2)
N1A C12A C13A S1A -77.7(2)
C16A S1A C13A C12A 178.85(16)
C16A S1A C13A C14A 1.04(15)
C12A C13A C14A C15A -179.16(17)
S1A C13A C14A C15A -1.41(17)
C13A C14A C15A C16A 1.3(2)
C14A C15A C16A S1A -0.6(3)
C13A S1A C16A C15A -0.26(19)
